data_4334753
loop_
_publ_author_name
'Kanghee Park'
'Paraskevi O. Lagaditis'
'Alan J. Lough'
'Robert H. Morris'

_publ_section_title
;
 Synthesis of New Late Transition Metal P,P-, P,N-, and P,O- Complexes
 Using Phosphonium Dimers as Convenient Ligand Precursors
;
_journal_name_full 'Inorganic Chemistry'
_journal_page_first 5448
_journal_page_last 5456
_journal_paper_doi 10.1021/ic4003753
_journal_volume 52
_journal_year 2013
_chemical_formula_moiety 'C22 H38 N O P Rh, F6 P'
_chemical_formula_sum 'C22 H38 F6 N O P2 Rh'
_chemical_formula_weight 611.38
_chemical_name_systematic
; 
 ? 
;
_space_group_IT_number 2
_symmetry_cell_setting triclinic
_symmetry_space_group_name_Hall '-P 1'
_symmetry_space_group_name_H-M 'P -1'
_atom_sites_solution_hydrogens geom
_atom_sites_solution_primary direct
_atom_sites_solution_secondary difmap
_audit_creation_method SHELXL-97
_cell_angle_alpha 102.847(2)
_cell_angle_beta 91.786(2)
_cell_angle_gamma 113.480(2)
_cell_formula_units_Z 2
_cell_length_a 10.0007(10)
_cell_length_b 10.4881(9)
_cell_length_c 13.6631(13)
_cell_measurement_reflns_used 9767
_cell_measurement_temperature 147(2)
_cell_measurement_theta_max 27.58
_cell_measurement_theta_min 2.33
_cell_volume 1270.0(2)
_computing_cell_refinement APEX2
_computing_data_collection 'APEX2 (Bruker, 2007)'
_computing_data_reduction 'SAINT (Bruker, 2007)'
_computing_molecular_graphics 'PLATON (Spek, 2009)'
_computing_publication_material 'SHELXTL (Sheldrick, 2008)'
_computing_structure_refinement 'SHELXL-97 (Sheldrick, 2008)'
_computing_structure_solution 'SHELXS-97 (Sheldrick, 2008)'
_diffrn_ambient_temperature 147(2)
_diffrn_measured_fraction_theta_full 0.994
_diffrn_measured_fraction_theta_max 0.994
_diffrn_measurement_device_type 'Bruker Kappa APEX-DUO CCD'
_diffrn_measurement_method '\f and \w scans'
_diffrn_radiation_monochromator 'Bruker Triumph'
_diffrn_radiation_source 'fine-focus sealed tube'
_diffrn_radiation_type MoK\a
_diffrn_radiation_wavelength 0.71073
_diffrn_reflns_av_R_equivalents 0.0253
_diffrn_reflns_av_sigmaI/netI 0.0340
_diffrn_reflns_limit_h_max 12
_diffrn_reflns_limit_h_min -13
_diffrn_reflns_limit_k_max 10
_diffrn_reflns_limit_k_min -13
_diffrn_reflns_limit_l_max 17
_diffrn_reflns_limit_l_min -17
_diffrn_reflns_number 13321
_diffrn_reflns_theta_full 27.61
_diffrn_reflns_theta_max 27.61
_diffrn_reflns_theta_min 1.54
_exptl_absorpt_coefficient_mu 0.858
_exptl_absorpt_correction_T_max 0.7456
_exptl_absorpt_correction_T_min 0.7137
_exptl_absorpt_correction_type multi-scan
_exptl_absorpt_process_details 'SADABS (Sheldrick, 1996)'
_exptl_crystal_colour yellow
_exptl_crystal_density_diffrn 1.599
_exptl_crystal_description block
_exptl_crystal_F_000 628
_exptl_crystal_size_max 0.24
_exptl_crystal_size_mid 0.18
_exptl_crystal_size_min 0.17
_refine_diff_density_max 0.538
_refine_diff_density_min -0.414
_refine_diff_density_rms 0.073
_refine_ls_extinction_method none
_refine_ls_goodness_of_fit_ref 1.049
_refine_ls_hydrogen_treatment mixed
_refine_ls_matrix_type full
_refine_ls_number_parameters 316
_refine_ls_number_reflns 5856
_refine_ls_number_restraints 10
_refine_ls_restrained_S_all 1.048
_refine_ls_R_factor_all 0.0305
_refine_ls_R_factor_gt 0.0263
_refine_ls_shift/su_max 0.004
_refine_ls_shift/su_mean 0.000
_refine_ls_structure_factor_coef Fsqd
_refine_ls_weighting_details 'calc w=1/[\s^2^(Fo^2^)+(0.0280P)^2^+0.6702P] where P=(Fo^2^+2Fc^2^)/3'
_refine_ls_weighting_scheme calc
_refine_ls_wR_factor_gt 0.0626
_refine_ls_wR_factor_ref 0.0648
_reflns_number_gt 5286
_reflns_number_total 5856
_reflns_threshold_expression I>2\s(I)
_cod_data_source_file ic4003753_si_001_6.cif
_cod_data_source_block 6a
_cod_database_code 4334753

loop_
_symmetry_equiv_pos_as_xyz
'x, y, z'
'-x, -y, -z'

loop_
_atom_site_label
_atom_site_type_symbol
_atom_site_fract_x
_atom_site_fract_y
_atom_site_fract_z
_atom_site_U_iso_or_equiv
_atom_site_adp_type
_atom_site_occupancy
_atom_site_symmetry_multiplicity
_atom_site_calc_flag
_atom_site_refinement_flags
_atom_site_disorder_assembly
_atom_site_disorder_group
Rh1 Rh 0.138034(16) 0.334930(15) 0.340236(11) 0.01396(5) Uani 1 1 d . . .
P1 P 0.26188(5) 0.45777(5) 0.22897(4) 0.01214(10) Uani 1 1 d . . .
O1 O -0.17056(18) 0.1438(2) 0.21672(14) 0.0337(4) Uani 1 1 d . . .
N1 N -0.03048(18) 0.25737(18) 0.22022(14) 0.0206(4) Uani 1 1 d . . .
C1 C 0.1091(2) 0.4379(2) 0.13866(15) 0.0172(4) Uani 1 1 d . . .
H1A H 0.0916 0.5263 0.1548 0.021 Uiso 1 1 calc R . .
H1B H 0.1349 0.4231 0.0689 0.021 Uiso 1 1 calc R . .
C2 C -0.0257(2) 0.3129(2) 0.14548(16) 0.0193(4) Uani 1 1 d . . .
H2A H -0.1082 0.2743 0.0945 0.023 Uiso 1 1 calc R . .
C3 C 0.3326(2) 0.3627(2) 0.42771(15) 0.0194(4) Uani 1 1 d . . .
H3A H 0.4248 0.4077 0.3979 0.023 Uiso 1 1 calc R . .
C4 C 0.2815(2) 0.4608(2) 0.47945(16) 0.0205(4) Uani 1 1 d . . .
H4A H 0.3436 0.5624 0.4786 0.025 Uiso 1 1 calc R . .
C5 C 0.2047(3) 0.4477(2) 0.57390(17) 0.0271(5) Uani 1 1 d . . .
H5A H 0.2278 0.5455 0.6164 0.032 Uiso 1 1 calc R . .
H5B H 0.2450 0.3997 0.6136 0.032 Uiso 1 1 calc R . .
C6 C 0.0360(3) 0.3631(3) 0.55155(17) 0.0276(5) Uani 1 1 d . . .
H6A H 0.0018 0.3119 0.6049 0.033 Uiso 1 1 calc R . .
H6B H -0.0094 0.4321 0.5551 0.033 Uiso 1 1 calc R . .
C7 C -0.0168(2) 0.2556(2) 0.44996(17) 0.0241(5) Uani 1 1 d . . .
H7A H -0.1229 0.2239 0.4249 0.029 Uiso 1 1 calc R . .
C8 C 0.0385(2) 0.1553(2) 0.41518(17) 0.0232(5) Uani 1 1 d . . .
H8A H -0.0345 0.0636 0.3689 0.028 Uiso 1 1 calc R . .
C9 C 0.1573(3) 0.1387(2) 0.47553(18) 0.0264(5) Uani 1 1 d . . .
H9A H 0.1364 0.0354 0.4623 0.032 Uiso 1 1 calc R . .
H9B H 0.1559 0.1749 0.5487 0.032 Uiso 1 1 calc R . .
C10 C 0.3107(3) 0.2206(2) 0.44849(18) 0.0265(5) Uani 1 1 d . . .
H10A H 0.3854 0.2382 0.5050 0.032 Uiso 1 1 calc R . .
H10B H 0.3271 0.1595 0.3878 0.032 Uiso 1 1 calc R . .
C11 C 0.3777(2) 0.65171(19) 0.27062(15) 0.0145(4) Uani 1 1 d . . .
H11A H 0.4652 0.6653 0.3161 0.017 Uiso 1 1 calc R . .
C12 C 0.4355(2) 0.7222(2) 0.18434(16) 0.0201(4) Uani 1 1 d . . .
H12A H 0.4932 0.6750 0.1464 0.024 Uiso 1 1 calc R . .
H12B H 0.3516 0.7093 0.1369 0.024 Uiso 1 1 calc R . .
C13 C 0.5327(2) 0.8832(2) 0.22679(18) 0.0255(5) Uani 1 1 d . . .
H13A H 0.6221 0.8954 0.2682 0.031 Uiso 1 1 calc R . .
H13B H 0.5641 0.9277 0.1699 0.031 Uiso 1 1 calc R . .
C14 C 0.4527(3) 0.9598(2) 0.29147(18) 0.0261(5) Uani 1 1 d . . .
H14A H 0.3699 0.9576 0.2484 0.031 Uiso 1 1 calc R . .
H14B H 0.5209 1.0617 0.3209 0.031 Uiso 1 1 calc R . .
C15 C 0.3942(3) 0.8893(2) 0.37629(17) 0.0244(5) Uani 1 1 d . . .
H15A H 0.3376 0.9375 0.4147 0.029 Uiso 1 1 calc R . .
H15B H 0.4777 0.9006 0.4235 0.029 Uiso 1 1 calc R . .
C16 C 0.2951(2) 0.7291(2) 0.33374(15) 0.0179(4) Uani 1 1 d . . .
H16A H 0.2075 0.7180 0.2909 0.021 Uiso 1 1 calc R . .
H16B H 0.2610 0.6847 0.3903 0.021 Uiso 1 1 calc R . .
C17 C 0.3640(2) 0.37527(19) 0.14705(14) 0.0145(4) Uani 1 1 d . . .
H17A H 0.3713 0.4104 0.0843 0.017 Uiso 1 1 calc R . .
C18 C 0.5215(2) 0.4158(2) 0.19433(16) 0.0204(4) Uani 1 1 d . . .
H18A H 0.5767 0.5217 0.2131 0.024 Uiso 1 1 calc R . .
H18B H 0.5185 0.3821 0.2567 0.024 Uiso 1 1 calc R . .
C19 C 0.5999(2) 0.3476(2) 0.11917(18) 0.0262(5) Uani 1 1 d . . .
H19A H 0.6098 0.3877 0.0593 0.031 Uiso 1 1 calc R . .
H19B H 0.7000 0.3721 0.1515 0.031 Uiso 1 1 calc R . .
C20 C 0.5159(3) 0.1848(2) 0.08509(19) 0.0285(5) Uani 1 1 d . . .
H20A H 0.5168 0.1436 0.1435 0.034 Uiso 1 1 calc R . .
H20B H 0.5654 0.1451 0.0330 0.034 Uiso 1 1 calc R . .
C21 C 0.3563(3) 0.1413(2) 0.04143(18) 0.0275(5) Uani 1 1 d . . .
H21A H 0.3554 0.1705 -0.0226 0.033 Uiso 1 1 calc R . .
H21B H 0.3026 0.0354 0.0257 0.033 Uiso 1 1 calc R . .
C22 C 0.2775(2) 0.2103(2) 0.11464(16) 0.0205(4) Uani 1 1 d . . .
H22A H 0.2670 0.1719 0.1753 0.025 Uiso 1 1 calc R . .
H22B H 0.1777 0.1855 0.0816 0.025 Uiso 1 1 calc R . .
P2 P 0.93407(7) 0.78651(6) 0.17445(4) 0.02503(13) Uani 1 1 d D . .
F1 F 0.79547(16) 0.69005(15) 0.08921(10) 0.0360(3) Uani 1 1 d . A 1
F2 F 0.82462(18) 0.7919(2) 0.25690(12) 0.0437(5) Uani 0.962(4) 1 d PD A 1
F3 F 0.93135(19) 0.64343(17) 0.19932(14) 0.0440(5) Uani 0.962(4) 1 d PD A 1
F4 F 1.0422(2) 0.7778(2) 0.09382(14) 0.0649(7) Uani 0.962(4) 1 d PD A 1
F5 F 0.9320(2) 0.92963(18) 0.15280(16) 0.0584(7) Uani 0.962(4) 1 d PD A 1
F2A F 0.843(4) 0.871(3) 0.229(2) 0.036(8) Uiso 0.038(4) 1 d PD A 2
F3A F 0.885(4) 0.681(3) 0.247(2) 0.036(8) Uiso 0.038(4) 1 d PD A 2
F4A F 1.008(4) 0.693(3) 0.112(2) 0.036(8) Uiso 0.038(4) 1 d PD A 2
F5A F 0.983(4) 0.894(3) 0.102(2) 0.036(8) Uiso 0.038(4) 1 d PD A 2
F6 F 1.07186(17) 0.88262(17) 0.25992(12) 0.0445(4) Uani 1 1 d . A .
H1O H -0.151(4) 0.077(4) 0.204(3) 0.053(11) Uiso 1 1 d . . .

loop_
_atom_site_aniso_label
_atom_site_aniso_U_11
_atom_site_aniso_U_22
_atom_site_aniso_U_33
_atom_site_aniso_U_23
_atom_site_aniso_U_13
_atom_site_aniso_U_12
Rh1 0.01193(8) 0.01424(8) 0.01423(8) 0.00568(6) 0.00201(6) 0.00285(6)
P1 0.0123(2) 0.0116(2) 0.0120(2) 0.00287(18) 0.00211(18) 0.00449(18)
O1 0.0144(8) 0.0320(10) 0.0399(11) 0.0114(8) -0.0019(7) -0.0060(7)
N1 0.0117(8) 0.0199(8) 0.0246(9) 0.0058(7) 0.0014(7) 0.0009(7)
C1 0.0174(10) 0.0182(9) 0.0164(10) 0.0051(8) 0.0006(8) 0.0076(8)
C2 0.0154(10) 0.0222(10) 0.0180(10) 0.0013(8) -0.0016(8) 0.0077(8)
C3 0.0144(9) 0.0271(10) 0.0174(10) 0.0094(8) 0.0014(8) 0.0076(8)
C4 0.0196(10) 0.0200(10) 0.0178(10) 0.0052(8) -0.0032(8) 0.0043(8)
C5 0.0345(13) 0.0280(11) 0.0174(11) 0.0043(9) 0.0026(9) 0.0125(10)
C6 0.0321(13) 0.0381(13) 0.0242(12) 0.0144(10) 0.0131(10) 0.0223(11)
C7 0.0172(10) 0.0308(11) 0.0261(12) 0.0161(9) 0.0101(9) 0.0067(9)
C8 0.0226(11) 0.0192(10) 0.0241(11) 0.0119(9) 0.0056(9) 0.0013(8)
C9 0.0354(13) 0.0226(10) 0.0266(12) 0.0136(9) 0.0072(10) 0.0135(9)
C10 0.0299(12) 0.0308(12) 0.0278(12) 0.0131(10) 0.0045(10) 0.0188(10)
C11 0.0154(9) 0.0119(8) 0.0156(9) 0.0026(7) 0.0036(7) 0.0054(7)
C12 0.0234(11) 0.0156(9) 0.0214(10) 0.0060(8) 0.0113(9) 0.0070(8)
C13 0.0239(11) 0.0151(9) 0.0365(13) 0.0080(9) 0.0118(10) 0.0056(8)
C14 0.0285(12) 0.0138(9) 0.0351(13) 0.0048(9) 0.0078(10) 0.0084(9)
C15 0.0305(12) 0.0181(10) 0.0240(11) -0.0004(8) 0.0027(9) 0.0125(9)
C16 0.0209(10) 0.0175(9) 0.0186(10) 0.0056(8) 0.0075(8) 0.0106(8)
C17 0.0154(9) 0.0138(9) 0.0145(9) 0.0029(7) 0.0037(7) 0.0066(7)
C18 0.0167(10) 0.0219(10) 0.0213(11) 0.0006(8) 0.0026(8) 0.0093(8)
C19 0.0197(11) 0.0290(11) 0.0310(13) 0.0033(9) 0.0060(9) 0.0134(9)
C20 0.0311(12) 0.0265(11) 0.0338(13) 0.0037(10) 0.0085(10) 0.0199(10)
C21 0.0290(12) 0.0180(10) 0.0330(13) -0.0018(9) 0.0066(10) 0.0116(9)
C22 0.0206(10) 0.0135(9) 0.0248(11) 0.0014(8) 0.0051(9) 0.0060(8)
P2 0.0264(3) 0.0272(3) 0.0205(3) 0.0008(2) -0.0015(2) 0.0133(2)
F1 0.0383(8) 0.0358(8) 0.0257(7) 0.0028(6) -0.0111(6) 0.0107(6)
F2 0.0409(10) 0.0621(12) 0.0304(9) 0.0022(8) 0.0084(7) 0.0286(9)
F3 0.0479(10) 0.0386(9) 0.0512(11) 0.0092(8) -0.0071(8) 0.0259(8)
F4 0.0455(11) 0.0784(16) 0.0387(10) -0.0072(10) 0.0227(9) 0.0039(10)
F5 0.0765(14) 0.0310(9) 0.0605(13) 0.0155(9) -0.0190(11) 0.0153(9)
F6 0.0340(8) 0.0454(9) 0.0429(9) -0.0127(7) -0.0151(7) 0.0193(7)

loop_
_atom_type_symbol
_atom_type_description
_atom_type_scat_dispersion_real
_atom_type_scat_dispersion_imag
_atom_type_scat_source
C C 0.0033 0.0016 'International Tables Vol C Tables 4.2.6.8 and 6.1.1.4'
H H 0.0000 0.0000 'International Tables Vol C Tables 4.2.6.8 and 6.1.1.4'
N N 0.0061 0.0033 'International Tables Vol C Tables 4.2.6.8 and 6.1.1.4'
F F 0.0171 0.0103 'International Tables Vol C Tables 4.2.6.8 and 6.1.1.4'
P P 0.1023 0.0942 'International Tables Vol C Tables 4.2.6.8 and 6.1.1.4'
Rh Rh -1.1178 0.9187 'International Tables Vol C Tables 4.2.6.8 and 6.1.1.4'
O O 0.0106 0.0060 'International Tables Vol C Tables 4.2.6.8 and 6.1.1.4'

loop_
_geom_angle_atom_site_label_1
_geom_angle_atom_site_label_2
_geom_angle_atom_site_label_3
_geom_angle
N1 Rh1 C3 159.75(8)
N1 Rh1 C4 162.16(8)
C3 Rh1 C4 37.95(8)
N1 Rh1 C7 93.26(8)
C3 Rh1 C7 96.59(8)
C4 Rh1 C7 80.93(8)
N1 Rh1 C8 96.85(7)
C3 Rh1 C8 81.28(8)
C4 Rh1 C8 88.31(8)
C7 Rh1 C8 35.81(8)
N1 Rh1 P1 80.29(5)
C3 Rh1 P1 94.38(5)
C4 Rh1 P1 100.62(6)
C7 Rh1 P1 163.55(6)
C8 Rh1 P1 159.48(6)
C11 P1 C17 107.29(9)
C11 P1 C1 105.49(9)
C17 P1 C1 102.63(9)
C11 P1 Rh1 120.82(6)
C17 P1 Rh1 116.46(6)
C1 P1 Rh1 101.75(6)
N1 O1 H1O 101(3)
C2 N1 O1 111.73(17)
C2 N1 Rh1 124.46(14)
O1 N1 Rh1 123.56(13)
C2 C1 P1 109.31(14)
C2 C1 H1A 109.8
P1 C1 H1A 109.8
C2 C1 H1B 109.8
P1 C1 H1B 109.8
H1A C1 H1B 108.3
N1 C2 C1 119.69(18)
N1 C2 H2A 120.2
C1 C2 H2A 120.2
C4 C3 C10 126.66(19)
C4 C3 Rh1 71.68(12)
C10 C3 Rh1 108.61(14)
C4 C3 H3A 113.8
C10 C3 H3A 113.8
Rh1 C3 H3A 113.8
C3 C4 C5 124.84(19)
C3 C4 Rh1 70.36(12)
C5 C4 Rh1 113.73(14)
C3 C4 H4A 113.5
C5 C4 H4A 113.5
Rh1 C4 H4A 113.5
C4 C5 C6 114.20(18)
C4 C5 H5A 108.7
C6 C5 H5A 108.7
C4 C5 H5B 108.7
C6 C5 H5B 108.7
H5A C5 H5B 107.6
C7 C6 C5 113.95(18)
C7 C6 H6A 108.8
C5 C6 H6A 108.8
C7 C6 H6B 108.8
C5 C6 H6B 108.8
H6A C6 H6B 107.7
C8 C7 C6 123.9(2)
C8 C7 Rh1 72.13(12)
C6 C7 Rh1 109.43(14)
C8 C7 H7A 114.5
C6 C7 H7A 114.5
Rh1 C7 H7A 114.5
C7 C8 C9 123.9(2)
C7 C8 Rh1 72.06(11)
C9 C8 Rh1 110.48(13)
C7 C8 H8A 114.3
C9 C8 H8A 114.3
Rh1 C8 H8A 114.3
C8 C9 C10 112.02(17)
C8 C9 H9A 109.2
C10 C9 H9A 109.2
C8 C9 H9B 109.2
C10 C9 H9B 109.2
H9A C9 H9B 107.9
C3 C10 C9 113.64(18)
C3 C10 H10A 108.8
C9 C10 H10A 108.8
C3 C10 H10B 108.8
C9 C10 H10B 108.8
H10A C10 H10B 107.7
C16 C11 C12 110.16(15)
C16 C11 P1 110.18(13)
C12 C11 P1 114.41(13)
C16 C11 H11A 107.3
C12 C11 H11A 107.3
P1 C11 H11A 107.3
C13 C12 C11 110.47(17)
C13 C12 H12A 109.6
C11 C12 H12A 109.6
C13 C12 H12B 109.6
C11 C12 H12B 109.6
H12A C12 H12B 108.1
C14 C13 C12 111.94(17)
C14 C13 H13A 109.2
C12 C13 H13A 109.2
C14 C13 H13B 109.2
C12 C13 H13B 109.2
H13A C13 H13B 107.9
C13 C14 C15 111.12(17)
C13 C14 H14A 109.4
C15 C14 H14A 109.4
C13 C14 H14B 109.4
C15 C14 H14B 109.4
H14A C14 H14B 108.0
C14 C15 C16 110.82(18)
C14 C15 H15A 109.5
C16 C15 H15A 109.5
C14 C15 H15B 109.5
C16 C15 H15B 109.5
H15A C15 H15B 108.1
C15 C16 C11 110.95(17)
C15 C16 H16A 109.4
C11 C16 H16A 109.4
C15 C16 H16B 109.4
C11 C16 H16B 109.4
H16A C16 H16B 108.0
C18 C17 C22 110.33(16)
C18 C17 P1 114.03(14)
C22 C17 P1 110.23(13)
C18 C17 H17A 107.3
C22 C17 H17A 107.3
P1 C17 H17A 107.3
C19 C18 C17 110.31(17)
C19 C18 H18A 109.6
C17 C18 H18A 109.6
C19 C18 H18B 109.6
C17 C18 H18B 109.6
H18A C18 H18B 108.1
C20 C19 C18 111.51(18)
C20 C19 H19A 109.3
C18 C19 H19A 109.3
C20 C19 H19B 109.3
C18 C19 H19B 109.3
H19A C19 H19B 108.0
C19 C20 C21 111.28(18)
C19 C20 H20A 109.4
C21 C20 H20A 109.4
C19 C20 H20B 109.4
C21 C20 H20B 109.4
H20A C20 H20B 108.0
C22 C21 C20 112.12(19)
C22 C21 H21A 109.2
C20 C21 H21A 109.2
C22 C21 H21B 109.2
C20 C21 H21B 109.2
H21A C21 H21B 107.9
C21 C22 C17 110.74(16)
C21 C22 H22A 109.5
C17 C22 H22A 109.5
C21 C22 H22B 109.5
C17 C22 H22B 109.5
H22A C22 H22B 108.1
F4 P2 F6 89.85(10)
F4A P2 F6 96.1(15)
F4 P2 F3A 122.9(10)
F4A P2 F3A 90.5(3)
F6 P2 F3A 85.2(15)
F4 P2 F2A 147.0(10)
F4A P2 F2A 174(2)
F6 P2 F2A 90.2(14)
F3A P2 F2A 89.9(3)
F4 P2 F1 90.41(10)
F4A P2 F1 84.1(15)
F6 P2 F1 179.73(10)
F3A P2 F1 94.6(15)
F2A P2 F1 89.6(14)
F4 P2 F3 89.85(11)
F6 P2 F3 90.42(9)
F2A P2 F3 123.1(10)
F1 P2 F3 89.51(8)
F4 P2 F5 92.51(12)
F4A P2 F5 125.4(10)
F6 P2 F5 89.70(9)
F3A P2 F5 144.1(10)
F1 P2 F5 90.36(9)
F3 P2 F5 177.64(11)
F4 P2 F2 178.56(12)
F4A P2 F2 145.0(11)
F6 P2 F2 90.06(9)
F1 P2 F2 89.67(9)
F3 P2 F2 88.71(10)
F5 P2 F2 88.93(11)
F4A P2 F5A 90.1(3)
F6 P2 F5A 94.6(15)
F3A P2 F5A 179.4(7)
F2A P2 F5A 89.5(3)

loop_
_geom_bond_atom_site_label_1
_geom_bond_atom_site_label_2
_geom_bond_distance
Rh1 N1 2.0816(18)
Rh1 C3 2.133(2)
Rh1 C4 2.150(2)
Rh1 C7 2.238(2)
Rh1 C8 2.2393(19)
Rh1 P1 2.2851(5)
P1 C11 1.8357(19)
P1 C17 1.841(2)
P1 C1 1.848(2)
O1 N1 1.423(2)
O1 H1O 0.78(3)
N1 C2 1.276(3)
C1 C2 1.483(3)
C1 H1A 0.9900
C1 H1B 0.9900
C2 H2A 0.9500
C3 C4 1.393(3)
C3 C10 1.510(3)
C3 H3A 1.0000
C4 C5 1.527(3)
C4 H4A 1.0000
C5 C6 1.543(3)
C5 H5A 0.9900
C5 H5B 0.9900
C6 C7 1.503(3)
C6 H6A 0.9900
C6 H6B 0.9900
C7 C8 1.377(3)
C7 H7A 1.0000
C8 C9 1.513(3)
C8 H8A 1.0000
C9 C10 1.534(3)
C9 H9A 0.9900
C9 H9B 0.9900
C10 H10A 0.9900
C10 H10B 0.9900
C11 C16 1.534(3)
C11 C12 1.536(3)
C11 H11A 1.0000
C12 C13 1.534(3)
C12 H12A 0.9900
C12 H12B 0.9900
C13 C14 1.519(3)
C13 H13A 0.9900
C13 H13B 0.9900
C14 C15 1.521(3)
C14 H14A 0.9900
C14 H14B 0.9900
C15 C16 1.531(3)
C15 H15A 0.9900
C15 H15B 0.9900
C16 H16A 0.9900
C16 H16B 0.9900
C17 C18 1.536(3)
C17 C22 1.543(3)
C17 H17A 1.0000
C18 C19 1.534(3)
C18 H18A 0.9900
C18 H18B 0.9900
C19 C20 1.522(3)
C19 H19A 0.9900
C19 H19B 0.9900
C20 C21 1.533(3)
C20 H20A 0.9900
C20 H20B 0.9900
C21 C22 1.526(3)
C21 H21A 0.9900
C21 H21B 0.9900
C22 H22A 0.9900
C22 H22B 0.9900
P2 F4 1.5814(18)
P2 F4A 1.582(5)
P2 F6 1.5962(15)
P2 F3A 1.596(5)
P2 F2A 1.598(5)
P2 F1 1.5997(14)
P2 F3 1.6009(16)
P2 F5 1.6009(17)
P2 F2 1.6026(17)
P2 F5A 1.606(5)

loop_
_geom_hbond_atom_site_label_D
_geom_hbond_atom_site_label_H
_geom_hbond_atom_site_label_A
_geom_hbond_distance_DH
_geom_hbond_distance_HA
_geom_hbond_distance_DA
_geom_hbond_angle_DHA
_geom_hbond_site_symmetry_A
O1 H1O F5 0.78(3) 2.04(3) 2.807(3) 167(3) 1_445
O1 H1O F2A 0.78(3) 2.24(4) 2.96(2) 152(3) 1_445

loop_
_geom_torsion_atom_site_label_1
_geom_torsion_atom_site_label_2
_geom_torsion_atom_site_label_3
_geom_torsion_atom_site_label_4
_geom_torsion
N1 Rh1 P1 C11 132.73(9)
C3 Rh1 P1 C11 -66.96(10)
C4 Rh1 P1 C11 -29.17(10)
C7 Rh1 P1 C11 64.8(2)
C8 Rh1 P1 C11 -143.71(18)
N1 Rh1 P1 C17 -94.15(9)
C3 Rh1 P1 C17 66.15(9)
C4 Rh1 P1 C17 103.95(9)
C7 Rh1 P1 C17 -162.1(2)
C8 Rh1 P1 C17 -10.60(19)
N1 Rh1 P1 C1 16.52(8)
C3 Rh1 P1 C1 176.83(9)
C4 Rh1 P1 C1 -145.38(9)
C7 Rh1 P1 C1 -51.4(2)
C8 Rh1 P1 C1 100.08(18)
C3 Rh1 N1 C2 -89.9(3)
C4 Rh1 N1 C2 80.7(3)
C7 Rh1 N1 C2 150.97(19)
C8 Rh1 N1 C2 -173.25(18)
P1 Rh1 N1 C2 -13.78(17)
C3 Rh1 N1 O1 96.2(2)
C4 Rh1 N1 O1 -93.1(3)
C7 Rh1 N1 O1 -22.88(18)
C8 Rh1 N1 O1 12.90(18)
P1 Rh1 N1 O1 172.36(17)
C11 P1 C1 C2 -147.70(14)
C17 P1 C1 C2 100.08(15)
Rh1 P1 C1 C2 -20.79(15)
O1 N1 C2 C1 176.97(18)
Rh1 N1 C2 C1 2.5(3)
P1 C1 C2 N1 14.0(3)
N1 Rh1 C3 C4 175.35(17)
C7 Rh1 C3 C4 -66.04(13)
C8 Rh1 C3 C4 -98.51(13)
P1 Rh1 C3 C4 101.68(11)
N1 Rh1 C3 C10 -61.1(3)
C4 Rh1 C3 C10 123.5(2)
C7 Rh1 C3 C10 57.48(16)
C8 Rh1 C3 C10 25.01(15)
P1 Rh1 C3 C10 -134.80(14)
C10 C3 C4 C5 5.9(3)
Rh1 C3 C4 C5 105.8(2)
C10 C3 C4 Rh1 -99.9(2)
N1 Rh1 C4 C3 -174.74(19)
C7 Rh1 C4 C3 113.18(13)
C8 Rh1 C4 C3 77.95(13)
P1 Rh1 C4 C3 -83.45(11)
N1 Rh1 C4 C5 64.9(3)
C3 Rh1 C4 C5 -120.4(2)
C7 Rh1 C4 C5 -7.20(15)
C8 Rh1 C4 C5 -42.43(16)
P1 Rh1 C4 C5 156.18(14)
C3 C4 C5 C6 -89.4(3)
Rh1 C4 C5 C6 -7.5(2)
C4 C5 C6 C7 26.1(3)
C5 C6 C7 C8 50.2(3)
C5 C6 C7 Rh1 -30.8(2)
N1 Rh1 C7 C8 97.18(14)
C3 Rh1 C7 C8 -65.10(14)
C4 Rh1 C7 C8 -99.79(14)
P1 Rh1 C7 C8 163.39(16)
N1 Rh1 C7 C6 -142.35(16)
C3 Rh1 C7 C6 55.37(16)
C4 Rh1 C7 C6 20.68(15)
C8 Rh1 C7 C6 120.5(2)
P1 Rh1 C7 C6 -76.1(3)
C6 C7 C8 C9 1.2(3)
Rh1 C7 C8 C9 103.03(19)
C6 C7 C8 Rh1 -101.81(19)
N1 Rh1 C8 C7 -86.08(14)
C3 Rh1 C8 C7 114.28(15)
C4 Rh1 C8 C7 76.79(14)
P1 Rh1 C8 C7 -166.64(13)
N1 Rh1 C8 C9 153.56(15)
C3 Rh1 C8 C9 -6.08(16)
C4 Rh1 C8 C9 -43.56(16)
C7 Rh1 C8 C9 -120.4(2)
P1 Rh1 C8 C9 73.0(2)
C7 C8 C9 C10 -95.8(2)
Rh1 C8 C9 C10 -14.2(2)
C4 C3 C10 C9 39.2(3)
Rh1 C3 C10 C9 -41.5(2)
C8 C9 C10 C3 37.2(3)
C17 P1 C11 C16 176.26(13)
C1 P1 C11 C16 67.36(15)
Rh1 P1 C11 C16 -46.94(16)
C17 P1 C11 C12 51.51(17)
C1 P1 C11 C12 -57.39(17)
Rh1 P1 C11 C12 -171.68(12)
C16 C11 C12 C13 56.1(2)
P1 C11 C12 C13 -179.10(14)
C11 C12 C13 C14 -55.7(2)
C12 C13 C14 C15 55.5(3)
C13 C14 C15 C16 -55.8(3)
C14 C15 C16 C11 57.2(2)
C12 C11 C16 C15 -57.4(2)
P1 C11 C16 C15 175.47(14)
C11 P1 C17 C18 51.56(15)
C1 P1 C17 C18 162.44(14)
Rh1 P1 C17 C18 -87.40(14)
C11 P1 C17 C22 176.29(14)
C1 P1 C17 C22 -72.83(15)
Rh1 P1 C17 C22 37.33(16)
C22 C17 C18 C19 57.7(2)
P1 C17 C18 C19 -177.59(14)
C17 C18 C19 C20 -57.2(2)
C18 C19 C20 C21 54.9(3)
C19 C20 C21 C22 -53.9(3)
C20 C21 C22 C17 54.8(2)
C18 C17 C22 C21 -56.7(2)
P1 C17 C22 C21 176.47(15)
